data_1543172
loop_
_publ_author_name
'Bakhite, Etify A.'
'Mague, Joel T.'
'Mohamed, Shaaban K.'
'Akkurt, Mehmet'
'Al-Taifi, Elham A.'

_publ_section_title
;
 Ethyl
 3-amino-4-(4-chlorophenyl)-2-[(4-methoxyphenyl)carbamoyl]-6-phenylthieno[2,3-<i>b</i>]pyridine-5-carboxylate
;
_journal_coeditor_code SU4032
_journal_issue 4
_journal_name_full IUCrData
_journal_page_first x160657
_journal_paper_doi 10.1107/S241431461600657X
_journal_volume 1
_journal_year 2016
_chemical_formula_iupac 'C30 H24 Cl N3 O4 S'
_chemical_formula_moiety 'C30 H24 Cl N3 O4 S'
_chemical_formula_sum 'C30 H24 Cl N3 O4 S'
_chemical_formula_weight 558.03
_chemical_name_systematic
'Ethyl 3-amino-4-(4-chlorophenyl)-2-[(4-methoxyphenyl)carbamoyl]-6-phenylthieno[2,3-<i>b</i>]pyridine-5-carboxylate'
_space_group_crystal_system monoclinic
_space_group_IT_number 14
_space_group_name_Hall '-P 2ybc'
_space_group_name_H-M_alt 'P 1 21/c 1'
_symmetry_space_group_name_Hall '-P 2ybc'
_symmetry_space_group_name_H-M 'P 1 21/c 1'
_atom_sites_solution_hydrogens mixed
_atom_sites_solution_primary direct
_atom_sites_solution_secondary difmap
_audit_creation_method SHELXL-2014/7
_cell_angle_alpha 90
_cell_angle_beta 94.159(2)
_cell_angle_gamma 90
_cell_formula_units_Z 4
_cell_length_a 8.8388(3)
_cell_length_b 17.7686(6)
_cell_length_c 16.9487(6)
_cell_measurement_reflns_used 9974
_cell_measurement_temperature 150.(2)
_cell_measurement_theta_max 74.2602
_cell_measurement_theta_min 3.6090
_cell_volume 2654.84(16)
_computing_cell_refinement
;
<i>SAINT</i> (Bruker, 2016)
;
_computing_data_collection
;
<i>APEX3</i> (Bruker, 2016)
;
_computing_data_reduction
;
<i>SAINT</i>  (Bruker, 2016)
;
_computing_molecular_graphics
;
<i>DIAMOND</i> (Brandenburg & Putz, 2012)
;
_computing_publication_material
;
<i>SHELXTL</i> (Sheldrick, 2008)
;
_computing_structure_refinement
;
<i>SHELXL2014</i> (Sheldrick, 2015b)
;
_computing_structure_solution
;
<i>SHELXT</i> (Sheldrick, 2015a)
;
_diffrn_ambient_temperature 150(2)
_diffrn_detector_area_resol_mean 10.4167
_diffrn_measured_fraction_theta_full 0.990
_diffrn_measured_fraction_theta_max 0.974
_diffrn_measurement_device_type 'Bruker D8 VENTURE PHOTON 100 CMOS'
_diffrn_measurement_method '\w scans'
_diffrn_radiation_monochromator mirror
_diffrn_radiation_type CuK\a
_diffrn_radiation_wavelength 1.54178
_diffrn_reflns_av_R_equivalents 0.0396
_diffrn_reflns_limit_h_max 10
_diffrn_reflns_limit_h_min -11
_diffrn_reflns_limit_k_max 22
_diffrn_reflns_limit_k_min -19
_diffrn_reflns_limit_l_max 20
_diffrn_reflns_limit_l_min -17
_diffrn_reflns_number 20325
_diffrn_reflns_theta_full 70.000
_diffrn_reflns_theta_max 74.486
_diffrn_reflns_theta_min 3.609
_exptl_absorpt_coefficient_mu 2.359
_exptl_absorpt_correction_T_max 0.85
_exptl_absorpt_correction_T_min 0.75
_exptl_absorpt_correction_type multi-scan
_exptl_absorpt_process_details
;
(<i>SADABS</i>; Bruker, 2016)
;
_exptl_crystal_colour pale-yellow
_exptl_crystal_density_diffrn 1.396
_exptl_crystal_density_method 'not measured'
_exptl_crystal_description needle
_exptl_crystal_F_000 1160
_exptl_crystal_size_max 0.156
_exptl_crystal_size_mid 0.073
_exptl_crystal_size_min 0.070
_refine_diff_density_max 0.295
_refine_diff_density_min -0.218
_refine_ls_extinction_coef 0.00154(15)
_refine_ls_extinction_expression Fc^*^=kFc[1+0.001xFc^2^\l^3^/sin(2\q)]^-1/4^
_refine_ls_extinction_method
;
<i>SHELXL2014</i> (Sheldrick, 2015b)
;
_refine_ls_goodness_of_fit_ref 1.022
_refine_ls_hydrogen_treatment mixed
_refine_ls_matrix_type full
_refine_ls_number_parameters 367
_refine_ls_number_reflns 5277
_refine_ls_number_restraints 0
_refine_ls_restrained_S_all 1.022
_refine_ls_R_factor_all 0.0456
_refine_ls_R_factor_gt 0.0370
_refine_ls_shift/su_max 0.001
_refine_ls_shift/su_mean 0.000
_refine_ls_structure_factor_coef Fsqd
_refine_ls_weighting_details 'w=1/[\s^2^(Fo^2^)+(0.0439P)^2^+1.0305P] where P=(Fo^2^+2Fc^2^)/3'
_refine_ls_weighting_scheme calc
_refine_ls_wR_factor_gt 0.0884
_refine_ls_wR_factor_ref 0.0935
_reflns_number_gt 4468
_reflns_number_total 5277
_reflns_threshold_expression 'I > 2\s(I)'
_cod_data_source_file su4032sup1.cif
_cod_data_source_block I
_cod_database_code 1543172
_shelx_space_group_comment
;
The symmetry employed for this shelxl refinement is uniquely defined
by the following loop, which should always be used as a source of
symmetry information in preference to the above space-group names.
They are only intended as comments.
;
_shelx_estimated_absorpt_t_min 0.710
_shelx_estimated_absorpt_t_max 0.852

loop_
_space_group_symop_operation_xyz
'x, y, z'
'-x, y+1/2, -z+1/2'
'-x, -y, -z'
'x, -y-1/2, z-1/2'

loop_
_atom_site_type_symbol
_atom_site_label
_atom_site_fract_x
_atom_site_fract_y
_atom_site_fract_z
_atom_site_U_iso_or_equiv
_atom_site_adp_type
_atom_site_calc_flag
_atom_site_occupancy
Cl Cl1 0.93057(7) 0.55123(3) 0.07821(3) 0.05299(16) Uani d 1
S S1 0.61224(5) 0.59156(2) 0.59762(2) 0.02643(11) Uani d 1
O O1 0.74915(13) 0.32446(7) 0.34507(7) 0.0320(3) Uani d 1
O O2 0.98542(13) 0.37180(7) 0.36461(7) 0.0322(3) Uani d 1
O O3 0.64084(15) 0.78617(7) 0.48736(7) 0.0366(3) Uani d 1
O O4 0.31751(16) 1.03614(7) 0.69484(8) 0.0399(3) Uani d 1
N N1 0.70552(15) 0.45194(7) 0.56600(7) 0.0254(3) Uani d 1
N N2 0.70828(18) 0.66939(9) 0.38878(9) 0.0333(3) Uani d 1
H H2A 0.763(2) 0.6506(13) 0.3521(13) 0.044(6) Uiso d 1
H H2B 0.704(2) 0.7185(14) 0.3956(13) 0.048(6) Uiso d 1
N N3 0.50338(17) 0.75521(8) 0.59171(8) 0.0295(3) Uani d 1
H H3 0.461(3) 0.7179(13) 0.6165(13) 0.049(6) Uiso d 1
C C1 0.76387(17) 0.40248(9) 0.51642(9) 0.0247(3) Uani d 1
C C2 0.79742(17) 0.42332(9) 0.43908(9) 0.0245(3) Uani d 1
C C3 0.77840(17) 0.49702(9) 0.41263(9) 0.0237(3) Uani d 1
C C4 0.72153(17) 0.54956(9) 0.46494(9) 0.0237(3) Uani d 1
C C5 0.68559(17) 0.52221(9) 0.53961(9) 0.0241(3) Uani d 1
C C6 0.63015(18) 0.65820(9) 0.52280(9) 0.0268(3) Uani d 1
C C7 0.68925(18) 0.62898(9) 0.45635(9) 0.0261(3) Uani d 1
C C8 0.79395(19) 0.32535(9) 0.54762(9) 0.0269(3) Uani d 1
C C9 0.6953(2) 0.29235(10) 0.59818(10) 0.0314(4) Uani d 1
H H9 0.6103 0.3196 0.6141 0.038 Uiso calc 1
C C10 0.7224(2) 0.21932(10) 0.62509(11) 0.0401(4) Uani d 1
H H10 0.6550 0.1966 0.6592 0.048 Uiso calc 1
C C11 0.8467(3) 0.17944(10) 0.60255(11) 0.0427(5) Uani d 1
H H11 0.8627 0.1291 0.6201 0.051 Uiso calc 1
C C12 0.9478(2) 0.21265(11) 0.55452(11) 0.0407(4) Uani d 1
H H12 1.0343 0.1856 0.5401 0.049 Uiso calc 1
C C13 0.9221(2) 0.28560(10) 0.52754(10) 0.0341(4) Uani d 1
H H13 0.9922 0.3087 0.4952 0.041 Uiso calc 1
C C14 0.83919(18) 0.36646(9) 0.37896(9) 0.0260(3) Uani d 1
C C15 1.0348(2) 0.32705(13) 0.29932(12) 0.0469(5) Uani d 1
H H15A 1.1261 0.3504 0.2792 0.056 Uiso calc 1
H H15B 0.9539 0.3268 0.2557 0.056 Uiso calc 1
C C16 1.0705(3) 0.24785(15) 0.32371(17) 0.0703(8) Uani d 1
H H16A 1.1103 0.2206 0.2794 0.105 Uiso calc 1
H H16B 0.9780 0.2231 0.3390 0.105 Uiso calc 1
H H16C 1.1466 0.2479 0.3687 0.105 Uiso calc 1
C C17 0.81286(17) 0.51549(9) 0.32963(9) 0.0244(3) Uani d 1
C C18 0.70985(19) 0.49708(10) 0.26706(10) 0.0313(4) Uani d 1
H H18 0.6144 0.4761 0.2773 0.038 Uiso calc 1
C C19 0.7451(2) 0.50915(11) 0.18947(10) 0.0363(4) Uani d 1
H H19 0.6740 0.4969 0.1467 0.044 Uiso calc 1
C C20 0.8838(2) 0.53903(10) 0.17525(10) 0.0320(4) Uani d 1
C C21 0.9873(2) 0.55861(11) 0.23643(11) 0.0367(4) Uani d 1
H H21 1.0821 0.5801 0.2257 0.044 Uiso calc 1
C C22 0.9521(2) 0.54672(10) 0.31378(10) 0.0332(4) Uani d 1
H H22 1.0232 0.5599 0.3562 0.040 Uiso calc 1
C C23 0.59152(19) 0.73833(9) 0.53178(9) 0.0279(3) Uani d 1
C C24 0.45659(18) 0.82863(9) 0.61364(10) 0.0277(3) Uani d 1
C C25 0.4291(2) 0.88638(10) 0.55940(10) 0.0306(4) Uani d 1
H H25 0.4431 0.8781 0.5050 0.037 Uiso calc 1
C C26 0.3810(2) 0.95634(10) 0.58454(10) 0.0319(4) Uani d 1
H H26 0.3626 0.9959 0.5473 0.038 Uiso calc 1
C C27 0.35998(19) 0.96856(9) 0.66361(10) 0.0295(4) Uani d 1
C C28 0.3847(2) 0.91026(10) 0.71805(10) 0.0313(4) Uani d 1
H H28 0.3687 0.9182 0.7722 0.038 Uiso calc 1
C C29 0.43253(19) 0.84107(9) 0.69294(10) 0.0300(4) Uani d 1
H H29 0.4493 0.8014 0.7301 0.036 Uiso calc 1
C C30 0.2967(3) 1.09714(12) 0.64081(14) 0.0578(7) Uani d 1
H H30A 0.2724 1.1429 0.6697 0.087 Uiso calc 1
H H30B 0.2133 1.0855 0.6014 0.087 Uiso calc 1
H H30C 0.3901 1.1051 0.6141 0.087 Uiso calc 1

loop_
_atom_site_aniso_label
_atom_site_aniso_U_11
_atom_site_aniso_U_22
_atom_site_aniso_U_33
_atom_site_aniso_U_12
_atom_site_aniso_U_13
_atom_site_aniso_U_23
Cl1 0.0659(3) 0.0684(4) 0.0269(2) -0.0027(3) 0.0192(2) 0.0049(2)
S1 0.0347(2) 0.0231(2) 0.0222(2) 0.00087(15) 0.00689(14) 0.00014(14)
O1 0.0371(6) 0.0291(6) 0.0303(6) -0.0034(5) 0.0048(5) -0.0045(5)
O2 0.0303(6) 0.0372(7) 0.0298(6) 0.0027(5) 0.0067(5) -0.0067(5)
O3 0.0489(7) 0.0249(6) 0.0383(7) 0.0011(5) 0.0182(6) 0.0045(5)
O4 0.0604(8) 0.0258(6) 0.0358(7) 0.0099(6) 0.0179(6) 0.0026(5)
N1 0.0294(7) 0.0247(7) 0.0219(6) -0.0003(5) 0.0013(5) 0.0007(5)
N2 0.0491(9) 0.0246(8) 0.0280(8) 0.0039(7) 0.0146(6) 0.0050(6)
N3 0.0384(8) 0.0217(7) 0.0295(7) -0.0007(6) 0.0106(6) 0.0003(5)
C1 0.0266(8) 0.0249(8) 0.0222(8) -0.0003(6) -0.0001(6) -0.0003(6)
C2 0.0262(8) 0.0259(8) 0.0216(7) 0.0019(6) 0.0021(6) -0.0014(6)
C3 0.0244(7) 0.0258(8) 0.0210(7) -0.0004(6) 0.0016(5) 0.0006(6)
C4 0.0256(7) 0.0241(8) 0.0216(7) -0.0005(6) 0.0030(6) 0.0019(6)
C5 0.0267(7) 0.0245(8) 0.0213(7) -0.0008(6) 0.0022(6) -0.0004(6)
C6 0.0314(8) 0.0241(8) 0.0253(8) -0.0008(6) 0.0049(6) 0.0014(6)
C7 0.0281(8) 0.0251(8) 0.0255(8) 0.0003(6) 0.0042(6) 0.0021(6)
C8 0.0349(8) 0.0250(8) 0.0201(7) 0.0020(7) -0.0023(6) -0.0001(6)
C9 0.0409(9) 0.0287(9) 0.0243(8) 0.0003(7) 0.0003(7) 0.0008(6)
C10 0.0564(12) 0.0317(9) 0.0316(9) -0.0057(8) -0.0012(8) 0.0070(7)
C11 0.0667(13) 0.0251(9) 0.0345(10) 0.0073(9) -0.0074(9) 0.0028(7)
C12 0.0530(12) 0.0352(10) 0.0332(9) 0.0158(9) -0.0020(8) -0.0001(8)
C13 0.0409(10) 0.0332(9) 0.0280(9) 0.0076(8) 0.0012(7) 0.0020(7)
C14 0.0313(8) 0.0246(8) 0.0225(8) 0.0021(6) 0.0039(6) 0.0021(6)
C15 0.0409(10) 0.0611(13) 0.0406(11) 0.0006(9) 0.0151(8) -0.0203(9)
C16 0.0657(16) 0.0581(15) 0.0864(19) 0.0208(12) 0.0002(13) -0.0338(14)
C17 0.0282(8) 0.0238(7) 0.0218(7) 0.0027(6) 0.0055(6) 0.0008(6)
C18 0.0281(8) 0.0390(9) 0.0269(8) -0.0030(7) 0.0037(6) 0.0032(7)
C19 0.0375(9) 0.0473(11) 0.0237(8) -0.0020(8) 0.0003(7) 0.0000(7)
C20 0.0394(9) 0.0329(9) 0.0247(8) 0.0037(7) 0.0103(7) 0.0026(7)
C21 0.0309(9) 0.0447(11) 0.0356(10) -0.0041(8) 0.0104(7) 0.0037(8)
C22 0.0306(9) 0.0400(10) 0.0291(9) -0.0052(7) 0.0025(7) 0.0016(7)
C23 0.0334(8) 0.0243(8) 0.0263(8) -0.0008(6) 0.0052(6) -0.0003(6)
C24 0.0309(8) 0.0224(8) 0.0302(8) 0.0001(6) 0.0055(6) -0.0018(6)
C25 0.0378(9) 0.0305(9) 0.0239(8) 0.0037(7) 0.0042(6) 0.0005(6)
C26 0.0380(9) 0.0292(9) 0.0289(9) 0.0065(7) 0.0048(7) 0.0039(7)
C27 0.0345(9) 0.0239(8) 0.0310(9) 0.0033(7) 0.0076(7) -0.0007(6)
C28 0.0408(9) 0.0293(9) 0.0248(8) 0.0013(7) 0.0096(7) 0.0005(6)
C29 0.0390(9) 0.0250(8) 0.0267(8) 0.0004(7) 0.0069(7) 0.0034(6)
C30 0.0977(19) 0.0300(10) 0.0491(13) 0.0253(11) 0.0278(12) 0.0084(9)

loop_
_atom_type_symbol
_atom_type_description
_atom_type_scat_dispersion_real
_atom_type_scat_dispersion_imag
_atom_type_scat_source
C C 0.0181 0.0091 'International Tables Vol C Tables 4.2.6.8 and 6.1.1.4'
H H 0.0000 0.0000 'International Tables Vol C Tables 4.2.6.8 and 6.1.1.4'
N N 0.0311 0.0180 'International Tables Vol C Tables 4.2.6.8 and 6.1.1.4'
O O 0.0492 0.0322 'International Tables Vol C Tables 4.2.6.8 and 6.1.1.4'
S S 0.3331 0.5567 'International Tables Vol C Tables 4.2.6.8 and 6.1.1.4'
Cl Cl 0.3639 0.7018 'International Tables Vol C Tables 4.2.6.8 and 6.1.1.4'

loop_
_geom_angle_atom_site_label_1
_geom_angle_atom_site_label_2
_geom_angle_atom_site_label_3
_geom_angle
C5 S1 C6 90.74(7)
C14 O2 C15 116.56(13)
C27 O4 C30 116.34(14)
C5 N1 C1 116.72(13)
C7 N2 H2A 119.9(15)
C7 N2 H2B 113.5(15)
H2A N2 H2B 120(2)
C23 N3 C24 126.17(14)
C23 N3 H3 118.5(15)
C24 N3 H3 114.9(15)
N1 C1 C2 121.60(14)
N1 C1 C8 116.57(14)
C2 C1 C8 121.82(14)
C3 C2 C1 121.13(14)
C3 C2 C14 116.44(14)
C1 C2 C14 122.13(14)
C2 C3 C4 117.55(14)
C2 C3 C17 118.78(14)
C4 C3 C17 123.62(14)
C3 C4 C5 116.78(14)
C3 C4 C7 131.47(14)
C5 C4 C7 111.75(14)
N1 C5 C4 126.12(14)
N1 C5 S1 121.45(12)
C4 C5 S1 112.43(12)
C7 C6 C23 123.57(14)
C7 C6 S1 113.39(12)
C23 C6 S1 123.00(12)
N2 C7 C6 124.19(15)
N2 C7 C4 124.04(15)
C6 C7 C4 111.70(14)
C9 C8 C13 119.38(15)
C9 C8 C1 120.17(15)
C13 C8 C1 120.44(15)
C10 C9 C8 119.59(17)
C10 C9 H9 120.2
C8 C9 H9 120.2
C11 C10 C9 120.53(18)
C11 C10 H10 119.7
C9 C10 H10 119.7
C12 C11 C10 120.22(17)
C12 C11 H11 119.9
C10 C11 H11 119.9
C11 C12 C13 119.68(18)
C11 C12 H12 120.2
C13 C12 H12 120.2
C12 C13 C8 120.51(18)
C12 C13 H13 119.7
C8 C13 H13 119.7
O1 C14 O2 124.83(15)
O1 C14 C2 123.65(15)
O2 C14 C2 111.40(13)
O2 C15 C16 111.91(18)
O2 C15 H15A 109.2
C16 C15 H15A 109.2
O2 C15 H15B 109.2
C16 C15 H15B 109.2
H15A C15 H15B 107.9
C15 C16 H16A 109.5
C15 C16 H16B 109.5
H16A C16 H16B 109.5
C15 C16 H16C 109.5
H16A C16 H16C 109.5
H16B C16 H16C 109.5
C18 C17 C22 119.13(15)
C18 C17 C3 120.01(14)
C22 C17 C3 120.73(14)
C17 C18 C19 120.50(16)
C17 C18 H18 119.7
C19 C18 H18 119.7
C20 C19 C18 119.34(16)
C20 C19 H19 120.3
C18 C19 H19 120.3
C19 C20 C21 121.23(16)
C19 C20 Cl1 119.40(14)
C21 C20 Cl1 119.36(14)
C20 C21 C22 119.42(16)
C20 C21 H21 120.3
C22 C21 H21 120.3
C21 C22 C17 120.36(16)
C21 C22 H22 119.8
C17 C22 H22 119.8
O3 C23 N3 123.41(15)
O3 C23 C6 120.45(15)
N3 C23 C6 116.12(14)
C25 C24 C29 119.35(15)
C25 C24 N3 122.96(15)
C29 C24 N3 117.64(15)
C24 C25 C26 120.06(16)
C24 C25 H25 120.0
C26 C25 H25 120.0
C27 C26 C25 120.17(16)
C27 C26 H26 119.9
C25 C26 H26 119.9
O4 C27 C26 124.71(15)
O4 C27 C28 115.35(15)
C26 C27 C28 119.93(15)
C29 C28 C27 119.72(15)
C29 C28 H28 120.1
C27 C28 H28 120.1
C28 C29 C24 120.74(15)
C28 C29 H29 119.6
C24 C29 H29 119.6
O4 C30 H30A 109.5
O4 C30 H30B 109.5
H30A C30 H30B 109.5
O4 C30 H30C 109.5
H30A C30 H30C 109.5
H30B C30 H30C 109.5

loop_
_geom_bond_atom_site_label_1
_geom_bond_atom_site_label_2
_geom_bond_distance
Cl1 C20 1.7383(17)
S1 C5 1.7314(16)
S1 C6 1.7504(16)
O1 C14 1.206(2)
O2 C14 1.336(2)
O2 C15 1.455(2)
O3 C23 1.236(2)
O4 C27 1.375(2)
O4 C30 1.422(2)
N1 C5 1.334(2)
N1 C1 1.344(2)
N2 C7 1.372(2)
N2 H2A 0.88(2)
N2 H2B 0.88(2)
N3 C23 1.358(2)
N3 C24 1.426(2)
N3 H3 0.88(2)
C1 C2 1.414(2)
C1 C8 1.486(2)
C2 C3 1.390(2)
C2 C14 1.500(2)
C3 C4 1.405(2)
C3 C17 1.497(2)
C4 C5 1.413(2)
C4 C7 1.445(2)
C6 C7 1.377(2)
C6 C23 1.475(2)
C8 C9 1.395(2)
C8 C13 1.398(2)
C9 C10 1.390(2)
C9 H9 0.9500
C10 C11 1.385(3)
C10 H10 0.9500
C11 C12 1.384(3)
C11 H11 0.9500
C12 C13 1.388(2)
C12 H12 0.9500
C13 H13 0.9500
C15 C16 1.494(4)
C15 H15A 0.9900
C15 H15B 0.9900
C16 H16A 0.9800
C16 H16B 0.9800
C16 H16C 0.9800
C17 C18 1.386(2)
C17 C22 1.394(2)
C18 C19 1.390(2)
C18 H18 0.9500
C19 C20 1.373(3)
C19 H19 0.9500
C20 C21 1.377(3)
C21 C22 1.386(2)
C21 H21 0.9500
C22 H22 0.9500
C24 C25 1.387(2)
C24 C29 1.394(2)
C25 C26 1.391(2)
C25 H25 0.9500
C26 C27 1.383(2)
C26 H26 0.9500
C27 C28 1.394(2)
C28 C29 1.377(2)
C28 H28 0.9500
C29 H29 0.9500
C30 H30A 0.9800
C30 H30B 0.9800
C30 H30C 0.9800

loop_
_geom_hbond_atom_site_label_D
_geom_hbond_atom_site_label_H
_geom_hbond_atom_site_label_A
_geom_hbond_site_symmetry_A
_geom_hbond_distance_DH
_geom_hbond_distance_HA
_geom_hbond_distance_DA
_geom_hbond_angle_DHA
N2 H2B O3 . 0.88(2) 2.07(2) 2.756(2) 133.6(19)
N2 H2A Cg . 0.88(2) 2.90 3.698 152
N3 H3 O1 3_666 0.88(2) 2.15(2) 2.912(2) 145(2)

loop_
_geom_torsion_atom_site_label_1
_geom_torsion_atom_site_label_2
_geom_torsion_atom_site_label_3
_geom_torsion_atom_site_label_4
_geom_torsion
C5 N1 C1 C2 -2.2(2)
C5 N1 C1 C8 176.70(14)
N1 C1 C2 C3 3.3(2)
C8 C1 C2 C3 -175.53(14)
N1 C1 C2 C14 -170.19(14)
C8 C1 C2 C14 11.0(2)
C1 C2 C3 C4 -1.4(2)
C14 C2 C3 C4 172.46(14)
C1 C2 C3 C17 -178.82(14)
C14 C2 C3 C17 -5.0(2)
C2 C3 C4 C5 -1.3(2)
C17 C3 C4 C5 176.03(14)
C2 C3 C4 C7 179.85(16)
C17 C3 C4 C7 -2.8(3)
C1 N1 C5 C4 -0.7(2)
C1 N1 C5 S1 -179.70(11)
C3 C4 C5 N1 2.5(2)
C7 C4 C5 N1 -178.43(15)
C3 C4 C5 S1 -178.46(11)
C7 C4 C5 S1 0.62(17)
C6 S1 C5 N1 178.69(14)
C6 S1 C5 C4 -0.41(12)
C5 S1 C6 C7 0.08(13)
C5 S1 C6 C23 -177.49(14)
C23 C6 C7 N2 -5.2(3)
S1 C6 C7 N2 177.27(13)
C23 C6 C7 C4 177.81(15)
S1 C6 C7 C4 0.25(18)
C3 C4 C7 N2 1.3(3)
C5 C4 C7 N2 -177.58(15)
C3 C4 C7 C6 178.34(16)
C5 C4 C7 C6 -0.56(19)
N1 C1 C8 C9 36.8(2)
C2 C1 C8 C9 -144.34(16)
N1 C1 C8 C13 -142.32(16)
C2 C1 C8 C13 36.5(2)
C13 C8 C9 C10 -2.7(2)
C1 C8 C9 C10 178.12(15)
C8 C9 C10 C11 0.5(3)
C9 C10 C11 C12 1.7(3)
C10 C11 C12 C13 -1.4(3)
C11 C12 C13 C8 -0.9(3)
C9 C8 C13 C12 3.0(3)
C1 C8 C13 C12 -177.88(16)
C15 O2 C14 O1 4.6(2)
C15 O2 C14 C2 -171.53(15)
C3 C2 C14 O1 -99.45(19)
C1 C2 C14 O1 74.3(2)
C3 C2 C14 O2 76.68(17)
C1 C2 C14 O2 -109.56(17)
C14 O2 C15 C16 -83.3(2)
C2 C3 C17 C18 77.9(2)
C4 C3 C17 C18 -99.37(19)
C2 C3 C17 C22 -97.89(19)
C4 C3 C17 C22 84.8(2)
C22 C17 C18 C19 0.4(3)
C3 C17 C18 C19 -175.48(16)
C17 C18 C19 C20 0.5(3)
C18 C19 C20 C21 -1.3(3)
C18 C19 C20 Cl1 177.86(14)
C19 C20 C21 C22 1.2(3)
Cl1 C20 C21 C22 -177.99(15)
C20 C21 C22 C17 -0.2(3)
C18 C17 C22 C21 -0.5(3)
C3 C17 C22 C21 175.32(16)
C24 N3 C23 O3 -1.1(3)
C24 N3 C23 C6 177.44(15)
C7 C6 C23 O3 -16.0(3)
S1 C6 C23 O3 161.36(13)
C7 C6 C23 N3 165.42(16)
S1 C6 C23 N3 -17.3(2)
C23 N3 C24 C25 32.6(3)
C23 N3 C24 C29 -149.90(17)
C29 C24 C25 C26 1.3(3)
N3 C24 C25 C26 178.83(16)
C24 C25 C26 C27 -0.2(3)
C30 O4 C27 C26 -1.0(3)
C30 O4 C27 C28 177.92(19)
C25 C26 C27 O4 177.84(17)
C25 C26 C27 C28 -1.0(3)
O4 C27 C28 C29 -177.85(16)
C26 C27 C28 C29 1.1(3)
C27 C28 C29 C24 0.0(3)
C25 C24 C29 C28 -1.2(3)
N3 C24 C29 C28 -178.88(16)

_cod_database_fobs_code 1543172
